data_1573361
loop_
_publ_author_name
'Gajda, Roman'
'S&#x142;awi&#x144;ski, Wojciech'
'Por&#x119;ba, Tomasz'
'Parafiniuk, Jan'
'Mezouar, Mohamed'
'Dera, Przemys&#x142;aw'
'Wo&#x17a;niak, Krzysztof'

_publ_section_title
;
 Incommensurately modulated structure of
 Zn<sub>4</sub>Si<sub>2</sub>O<sub>7</sub>(OH)<sub>2</sub>&#xb7;H<sub>2</sub>O
 at high pressure.
;
_journal_issue 1
_journal_name_full IUCrJ
_journal_paper_doi 10.1107/S2052252524011060
_journal_volume 12
_journal_year 2025
_chemical_formula_moiety 'O9 Si2 Zn4, O'
_chemical_formula_sum 'H4 O10 Si2 Zn4'
_chemical_formula_weight 481.69
_space_group_crystal_system orthorhombic
_space_group_IT_number 34
_space_group_name_Hall 'P 2 -2n'
_space_group_name_H-M_alt 'P n n 2'
_audit_creation_date 2024-08-16
_audit_creation_method
;
Olex2 1.5
(compiled 2024.02.16 svn.r378c4104 for OlexSys, GUI svn.r6928)
;
_cell_angle_alpha 90
_cell_angle_beta 90
_cell_angle_gamma 90
_cell_formula_units_Z 2
_cell_length_a 8.1356(8)
_cell_length_b 10.6329(3)
_cell_length_c 5.03860(10)
_cell_measurement_pressure 3300000
_cell_measurement_reflns_used 2350
_cell_measurement_temperature 293(2)
_cell_measurement_theta_max 19.5360
_cell_measurement_theta_min 2.3500
_cell_volume 435.86(5)
_computing_molecular_graphics 'Olex2 1.5 (Dolomanov et al., 2009)'
_computing_publication_material 'Olex2 1.5 (Dolomanov et al., 2009)'
_computing_structure_refinement 'SHELXL 2018/3 (Sheldrick, 2015)'
_diffrn_ambient_temperature 293(2)
_diffrn_measured_fraction_theta_full 0.527
_diffrn_measured_fraction_theta_max 0.316
_diffrn_measurement_device_type 'esperanto-CrysAlisPro-abstract goniometer imported esperanto images'
_diffrn_radiation_type synchrotron
_diffrn_radiation_wavelength 0.2229
_diffrn_reflns_av_R_equivalents 0.0160
_diffrn_reflns_av_unetI/netI 0.0385
_diffrn_reflns_Laue_measured_fraction_full 0.527
_diffrn_reflns_Laue_measured_fraction_max 0.316
_diffrn_reflns_limit_h_max 10
_diffrn_reflns_limit_h_min -13
_diffrn_reflns_limit_k_max 29
_diffrn_reflns_limit_k_min -30
_diffrn_reflns_limit_l_max 15
_diffrn_reflns_limit_l_min -15
_diffrn_reflns_number 4410
_diffrn_reflns_point_group_measured_fraction_full 0.450
_diffrn_reflns_point_group_measured_fraction_max 0.248
_diffrn_reflns_theta_full 7.686
_diffrn_reflns_theta_max 19.916
_diffrn_reflns_theta_min 1.607
_diffrn_source synchrotron
_exptl_absorpt_coefficient_mu 0.468
_exptl_absorpt_correction_T_max 1.00000
_exptl_absorpt_correction_T_min 0.84790
_exptl_absorpt_correction_type multi-scan
_exptl_absorpt_process_details
;
CrysAlisPro 1.171.42.36a (Rigaku Oxford Diffraction, 2021)
Empirical absorption correction using spherical harmonics,
implemented in SCALE3 ABSPACK scaling algorithm.
;
_exptl_crystal_colour colourless
_exptl_crystal_density_diffrn 3.670
_exptl_crystal_description plate
_exptl_crystal_F_000 464
_exptl_crystal_size_max 0.045
_exptl_crystal_size_mid 0.03
_exptl_crystal_size_min 0.02
_refine_diff_density_max 3.281
_refine_diff_density_min -3.126
_refine_diff_density_rms 0.252
_refine_ls_abs_structure_details
;
 Flack x determined using 705 quotients [(I+)-(I-)]/[(I+)+(I-)]
 (Parsons, Flack and Wagner, Acta Cryst. B69 (2013) 249-259).
;
_refine_ls_abs_structure_Flack 0.10(8)
_refine_ls_extinction_method none
_refine_ls_goodness_of_fit_ref 1.199
_refine_ls_hydrogen_treatment undef
_refine_ls_matrix_type full
_refine_ls_number_parameters 74
_refine_ls_number_reflns 3231
_refine_ls_number_restraints 1
_refine_ls_restrained_S_all 1.199
_refine_ls_R_factor_all 0.0731
_refine_ls_R_factor_gt 0.0634
_refine_ls_shift/su_max 0.001
_refine_ls_shift/su_mean 0.000
_refine_ls_structure_factor_coef Fsqd
_refine_ls_weighting_details 'w=1/[\s^2^(Fo^2^)+(0.0784P)^2^+1.1597P] where P=(Fo^2^+2Fc^2^)/3'
_refine_ls_weighting_scheme calc
_refine_ls_wR_factor_gt 0.2044
_refine_ls_wR_factor_ref 0.2107
_reflns_Friedel_coverage 0.497
_reflns_Friedel_fraction_full 0.352
_reflns_Friedel_fraction_max 0.173
_reflns_number_gt 2475
_reflns_number_total 3231
_reflns_threshold_expression 'I > 2\s(I)'
_cod_data_source_file fc5081.cif
_cod_data_source_block 3_3GPa_Pnn2_ESRF
_cod_database_code 1573361
_shelx_shelxl_version_number 2018/3
_shelx_space_group_comment
;
The symmetry employed for this shelxl refinement is uniquely defined
by the following loop, which should always be used as a source of
symmetry information in preference to the above space-group names.
They are only intended as comments.
;
_olex2_refinement_description
;
;
_olex2_submission_special_instructions 'No special instructions were received'

loop_
_space_group_symop_operation_xyz
'x, y, z'
'-x, -y, z'
'x+1/2, -y+1/2, z+1/2'
'-x+1/2, y+1/2, z+1/2'

loop_
_atom_site_label
_atom_site_type_symbol
_atom_site_fract_x
_atom_site_fract_y
_atom_site_fract_z
_atom_site_U_iso_or_equiv
_atom_site_adp_type
_atom_site_occupancy
_atom_site_site_symmetry_order
_atom_site_calc_flag
_atom_site_refinement_flags_posn
_atom_site_refinement_flags_adp
_atom_site_refinement_flags_occupancy
_atom_site_disorder_assembly
_atom_site_disorder_group
Zn1 Zn 0.27841(15) 0.34744(6) 0.53828(15) 0.0237(2) Uani 1 1 d . . . . .
Zn2 Zn 0.30232(15) 0.66146(6) 0.53995(14) 0.0253(3) Uani 1 1 d . . . . .
Si1 Si 0.4890(3) 0.35608(11) 0.0293(3) 0.0163(4) Uani 1 1 d . . . . .
O1 O 0.3192(13) 0.3043(6) -0.0949(7) 0.038(3) Uani 1 1 d . . . . .
O2 O 0.6457(14) 0.2887(6) -0.0973(7) 0.046(3) Uani 1 1 d . . . . .
O3 O 0.4895(9) 0.3414(4) 0.3476(6) 0.0204(14) Uani 1 1 d . . . . .
O4 O 0.177(2) 0.5103(6) 0.491(2) 0.035(4) Uani 1 1 d . . . . .
O5 O 0.500000 0.500000 -0.0703(10) 0.0191(17) Uani 1 2 d S T P . .
O6 O 1.000000 0.500000 0.022(6) 0.086(15) Uani 1 2 d S T P . .

loop_
_atom_site_aniso_label
_atom_site_aniso_U_11
_atom_site_aniso_U_22
_atom_site_aniso_U_33
_atom_site_aniso_U_23
_atom_site_aniso_U_13
_atom_site_aniso_U_12
Zn1 0.0378(8) 0.0225(2) 0.01088(12) -0.0005(4) 0.0014(7) -0.0160(2)
Zn2 0.0421(8) 0.0228(2) 0.01088(13) 0.0003(4) 0.0022(7) 0.0181(3)
Si1 0.0312(14) 0.0106(3) 0.0070(3) 0.0004(3) -0.0003(8) 0.0002(3)
O1 0.062(8) 0.041(3) 0.0113(8) 0.0061(12) -0.0067(18) -0.041(4)
O2 0.075(9) 0.050(3) 0.0118(8) 0.0069(14) 0.008(2) 0.051(4)
O3 0.028(5) 0.0251(16) 0.0081(6) 0.0018(7) 0.0004(12) 0.0015(15)
O4 0.009(14) 0.049(5) 0.048(5) 0.003(2) 0.002(5) 0.004(3)
O5 0.032(6) 0.0102(12) 0.0151(12) 0.000 0.000 -0.0061(16)
O6 0.01(5) 0.21(3) 0.038(8) 0.000 0.000 0.021(13)

loop_
_atom_type_symbol
_atom_type_description
_atom_type_scat_dispersion_real
_atom_type_scat_dispersion_imag
_atom_type_scat_source
H H 0.0000 0.0000 'International Tables Vol C Tables 4.2.6.8 and 6.1.1.4'
O O -0.0021 0.0004 'International Tables Vol C Tables 4.2.6.8 and 6.1.1.4'
Si Si -0.0003 0.0060 'International Tables Vol C Tables 4.2.6.8 and 6.1.1.4'
Zn Zn 0.0822 0.1631 'International Tables Vol C Tables 4.2.6.8 and 6.1.1.4'

loop_
_geom_angle_atom_site_label_1
_geom_angle_atom_site_label_2
_geom_angle_atom_site_label_3
_geom_angle
_geom_angle_site_symmetry_1
_geom_angle_site_symmetry_3
_geom_angle_publ_flag
O1 Zn1 O3 108.0(3) 1_556 . ?
O2 Zn1 O1 104.9(2) 3_455 1_556 ?
O2 Zn1 O3 106.9(3) 3_455 . ?
O4 Zn1 O1 113.8(4) . 1_556 ?
O4 Zn1 O2 113.0(6) . 3_455 ?
O4 Zn1 O3 109.9(5) . . ?
O1 Zn2 O2 103.1(2) 4 2_666 ?
O1 Zn2 O3 106.3(3) 4 2_665 ?
O2 Zn2 O3 106.4(4) 2_666 2_665 ?
O4 Zn2 O1 110.0(5) . 4 ?
O4 Zn2 O2 117.6(4) . 2_666 ?
O4 Zn2 O3 112.6(4) . 2_665 ?
O1 Si1 O2 112.1(6) . . ?
O1 Si1 O3 110.8(3) . . ?
O1 Si1 O5 104.5(3) . . ?
O2 Si1 O3 110.6(3) . . ?
O2 Si1 O5 104.9(3) . . ?
O3 Si1 O5 113.7(2) . . ?
Zn2 O1 Zn1 115.7(3) 4_544 1_554 ?
Si1 O1 Zn1 115.9(3) . 1_554 ?
Si1 O1 Zn2 124.7(4) . 4_544 ?
Zn1 O2 Zn2 114.5(3) 3_554 2_664 ?
Si1 O2 Zn1 130.0(3) . 3_554 ?
Si1 O2 Zn2 115.2(3) . 2_664 ?
Zn1 O3 Zn2 121.00(16) . 2_665 ?
Si1 O3 Zn1 118.7(4) . . ?
Si1 O3 Zn2 119.9(4) . 2_665 ?
Zn1 O4 Zn2 120.6(9) . . ?
Si1 O5 Si1 143.8(4) . 2_665 ?

loop_
_geom_bond_atom_site_label_1
_geom_bond_atom_site_label_2
_geom_bond_distance
_geom_bond_site_symmetry_2
_geom_bond_publ_flag
Zn1 O1 1.933(4) 1_556 ?
Zn1 O2 1.930(5) 3_455 ?
Zn1 O3 1.969(7) . ?
Zn1 O4 1.932(9) . ?
Zn2 O1 1.936(4) 4 ?
Zn2 O2 1.949(5) 2_666 ?
Zn2 O3 1.951(7) 2_665 ?
Zn2 O4 1.918(11) . ?
Si1 O1 1.613(8) . ?
Si1 O2 1.596(7) . ?
Si1 O3 1.611(4) . ?
Si1 O5 1.6130(19) . ?

loop_
_geom_torsion_atom_site_label_1
_geom_torsion_atom_site_label_2
_geom_torsion_atom_site_label_3
_geom_torsion_atom_site_label_4
_geom_torsion
_geom_torsion_site_symmetry_1
_geom_torsion_site_symmetry_2
_geom_torsion_site_symmetry_3
_geom_torsion_site_symmetry_4
_geom_torsion_publ_flag
O1 Si1 O2 Zn1 -99.6(7) . . . 3_554 ?
O1 Si1 O2 Zn2 73.0(7) . . . 2_664 ?
O1 Si1 O3 Zn1 -29.0(5) . . . . ?
O1 Si1 O3 Zn2 158.4(4) . . . 2_665 ?
O1 Si1 O5 Si1 120.4(3) . . . 2_665 ?
O2 Si1 O1 Zn1 -68.7(6) . . . 1_554 ?
O2 Si1 O1 Zn2 88.7(5) . . . 4_544 ?
O2 Si1 O3 Zn1 -153.9(5) . . . . ?
O2 Si1 O3 Zn2 33.4(5) . . . 2_665 ?
O2 Si1 O5 Si1 -121.5(3) . . . 2_665 ?
O3 Si1 O1 Zn1 167.2(4) . . . 1_554 ?
O3 Si1 O1 Zn2 -35.4(7) . . . 4_544 ?
O3 Si1 O2 Zn1 24.6(9) . . . 3_554 ?
O3 Si1 O2 Zn2 -162.8(5) . . . 2_664 ?
O3 Si1 O5 Si1 -0.5(3) . . . 2_665 ?
O5 Si1 O1 Zn1 44.4(6) . . . 1_554 ?
O5 Si1 O1 Zn2 -158.3(5) . . . 4_544 ?
O5 Si1 O2 Zn1 147.5(7) . . . 3_554 ?
O5 Si1 O2 Zn2 -39.8(7) . . . 2_664 ?
O5 Si1 O3 Zn1 88.3(3) . . . . ?
O5 Si1 O3 Zn2 -84.3(3) . . . 2_665 ?
